data_7117578
loop_
_publ_author_name
'Vandavasi, Jaya Kishore'
'Hu, Wan-Ping'
'Boominathan, Siva Senthil Kumar'
'Guo, Bing-Chun'
'Hsiao, Cheng-Tien'
'Wang, Jeh-Jeng'

_publ_section_title
;
 Au(i)-catalyzed synthesis of 8-oxabicyclo[3.2.1]oct-2-enes and
 9-oxabicyclo[3.3.1]nona-2,6-dienes from enynol via oxonium/Prins-type
 cyclization.
;
_journal_issue 62
_journal_name_full 'Chemical communications (Cambridge, England)'
_journal_page_first 12435
_journal_page_last 12438
_journal_paper_doi 10.1039/c5cc02847g
_journal_volume 51
_journal_year 2015
_chemical_formula_moiety 'C20 H20 O'
_chemical_formula_sum 'C20 H20 O'
_chemical_formula_weight 276.36
_space_group_IT_number 14
_symmetry_cell_setting monoclinic
_symmetry_Int_Tables_number 14
_symmetry_space_group_name_Hall '-P 2yn'
_symmetry_space_group_name_H-M 'P 1 21/n 1'
_atom_sites_solution_hydrogens geom
_atom_sites_solution_primary direct
_atom_sites_solution_secondary difmap
_audit_creation_method SHELXL-97
_audit_update_record
;
2015-04-03 deposited with the CCDC.
2015-06-23 downloaded from the CCDC.
;
_cell_angle_alpha 90.00
_cell_angle_beta 95.237(13)
_cell_angle_gamma 90.00
_cell_formula_units_Z 4
_cell_length_a 6.2076(8)
_cell_length_b 15.3283(17)
_cell_length_c 16.201(2)
_cell_measurement_reflns_used 857
_cell_measurement_temperature 297(2)
_cell_measurement_theta_max 23.4130
_cell_measurement_theta_min 3.5300
_cell_volume 1535.1(3)
_computing_cell_refinement
; 
CrysAlis RED, Oxford Diffraction Ltd., 
Version 1.171.32.29 (release 10-06-2008 CrysAlis171 .NET) 
(compiled Jun 10 2008,16:49:55) 
;
_computing_data_collection
; 
CrysAlis CCD, Oxford Diffraction Ltd., 
Version 1.171.32.29 (release 10-06-2008 CrysAlis171 .NET) 
(compiled Jun 10 2008,16:49:55) 
;
_computing_data_reduction
; 
CrysAlis RED, Oxford Diffraction Ltd., 
Version 1.171.32.29 (release 10-06-2008 CrysAlis171 .NET) 
(compiled Jun 10 2008,16:49:55) 
;
_computing_molecular_graphics 'Bruker SHELXTL'
_computing_publication_material 'Bruker SHELXTL'
_computing_structure_refinement 'SHELXL-97 (Sheldrick, 1997)'
_computing_structure_solution 'SHELXS-97 (Sheldrick, 1990)'
_diffrn_ambient_temperature 297(2)
_diffrn_measured_fraction_theta_full 0.998
_diffrn_measured_fraction_theta_max 0.853
_diffrn_measurement_device_type 'CCD detector'
_diffrn_measurement_method '\w scans'
_diffrn_radiation_monochromator graphite
_diffrn_radiation_probe x-ray
_diffrn_radiation_type MoK\a
_diffrn_radiation_wavelength 0.71073
_diffrn_reflns_av_R_equivalents 0.0589
_diffrn_reflns_av_sigmaI/netI 0.1076
_diffrn_reflns_limit_h_max 7
_diffrn_reflns_limit_h_min -7
_diffrn_reflns_limit_k_max 12
_diffrn_reflns_limit_k_min -20
_diffrn_reflns_limit_l_max 20
_diffrn_reflns_limit_l_min -22
_diffrn_reflns_number 6862
_diffrn_reflns_theta_full 26.00
_diffrn_reflns_theta_max 29.14
_diffrn_reflns_theta_min 2.94
_diffrn_source 'fine-focus sealed tube'
_exptl_absorpt_coefficient_mu 0.072
_exptl_absorpt_correction_T_max 1.00000
_exptl_absorpt_correction_T_min 0.50616
_exptl_absorpt_correction_type multi-scan
_exptl_absorpt_process_details
; 
CrysAlisPro, Agilent Technologies, 
Version 1.171.37.31 (release 14-01-2014 CrysAlis171 .NET) 
(compiled Jan 14 2014,18:38:05) 
Empirical absorption correction using spherical harmonics, 
 implemented in SCALE3 ABSPACK scaling algorithm. 
;
_exptl_crystal_colour colorless
_exptl_crystal_density_diffrn 1.196
_exptl_crystal_density_method 'not measured'
_exptl_crystal_description parallelepiped
_exptl_crystal_F_000 592
_exptl_crystal_size_max 0.45
_exptl_crystal_size_mid 0.25
_exptl_crystal_size_min 0.10
_refine_diff_density_max 0.501
_refine_diff_density_min -0.222
_refine_diff_density_rms 0.048
_refine_ls_extinction_method none
_refine_ls_goodness_of_fit_ref 1.011
_refine_ls_hydrogen_treatment constr
_refine_ls_matrix_type full
_refine_ls_number_parameters 190
_refine_ls_number_reflns 3527
_refine_ls_number_restraints 0
_refine_ls_restrained_S_all 1.011
_refine_ls_R_factor_all 0.1707
_refine_ls_R_factor_gt 0.0761
_refine_ls_shift/su_max 0.001
_refine_ls_shift/su_mean 0.000
_refine_ls_structure_factor_coef Fsqd
_refine_ls_weighting_details 'calc w=1/[\s^2^(Fo^2^)+(0.0939P)^2^+0.0000P] where P=(Fo^2^+2Fc^2^)/3'
_refine_ls_weighting_scheme calc
_refine_ls_wR_factor_gt 0.1938
_refine_ls_wR_factor_ref 0.2531
_reflns_number_gt 1501
_reflns_number_total 3527
_reflns_threshold_expression >2sigma(I)
_cod_data_source_file c5cc02847g2.cif
_cod_data_source_block p088a
_cod_original_sg_symbol_H-M 'P 21/n'
_cod_database_code 7117578

loop_
_symmetry_equiv_pos_as_xyz
'x, y, z'
'-x+1/2, y+1/2, -z+1/2'
'-x, -y, -z'
'x-1/2, -y-1/2, z-1/2'

loop_
_atom_site_label
_atom_site_type_symbol
_atom_site_fract_x
_atom_site_fract_y
_atom_site_fract_z
_atom_site_U_iso_or_equiv
_atom_site_adp_type
_atom_site_occupancy
_atom_site_symmetry_multiplicity
_atom_site_calc_flag
_atom_site_refinement_flags
O O 0.0856(4) 0.14690(13) 0.39015(14) 0.0530(7) Uani 1 1 d .
C1 C 0.0446(5) 0.22996(19) 0.34716(19) 0.0400(8) Uani 1 1 d .
C2 C 0.1372(5) 0.3016(2) 0.40487(19) 0.0438(8) Uani 1 1 d .
H2A H 0.2940 0.2992 0.4084 0.053 Uiso 1 1 calc R
H2B H 0.0925 0.3580 0.3820 0.053 Uiso 1 1 calc R
C3 C 0.0640(5) 0.2930(2) 0.4900(2) 0.0517(9) Uani 1 1 d .
C4 C -0.0334(6) 0.2172(2) 0.5106(2) 0.0613(10) Uani 1 1 d .
H4A H -0.0731 0.2098 0.5641 0.074 Uiso 1 1 calc R
C5 C -0.0780(6) 0.1444(2) 0.4471(2) 0.0603(10) Uani 1 1 d .
H5A H -0.0861 0.0872 0.4736 0.072 Uiso 1 1 calc R
C6 C -0.2826(6) 0.1658(3) 0.3932(2) 0.0730(12) Uani 1 1 d .
H6A H -0.3932 0.1889 0.4258 0.088 Uiso 1 1 calc R
H6B H -0.3390 0.1150 0.3628 0.088 Uiso 1 1 calc R
C7 C -0.2033(5) 0.2353(2) 0.3346(2) 0.0513(9) Uani 1 1 d .
H7A H -0.2549 0.2228 0.2775 0.062 Uiso 1 1 calc R
H7B H -0.2532 0.2929 0.3490 0.062 Uiso 1 1 calc R
C8 C 0.1540(5) 0.2231(2) 0.2663(2) 0.0496(9) Uani 1 1 d .
H8A H 0.0878 0.1753 0.2338 0.059 Uiso 1 1 calc R
H8B H 0.3050 0.2084 0.2798 0.059 Uiso 1 1 calc R
C9 C 0.1420(5) 0.3043(2) 0.21308(19) 0.0456(8) Uani 1 1 d .
C10 C -0.0297(6) 0.3189(3) 0.1540(2) 0.0639(11) Uani 1 1 d .
H10A H -0.1409 0.2782 0.1468 0.077 Uiso 1 1 calc R
C11 C -0.0383(7) 0.3933(3) 0.1055(2) 0.0750(12) Uani 1 1 d .
H11A H -0.1553 0.4020 0.0663 0.090 Uiso 1 1 calc R
C12 C 0.1240(7) 0.4548(2) 0.1145(2) 0.0619(11) Uani 1 1 d .
H12A H 0.1161 0.5051 0.0822 0.074 Uiso 1 1 calc R
C13 C 0.2971(6) 0.4409(2) 0.1717(2) 0.0583(10) Uani 1 1 d .
H13A H 0.4084 0.4816 0.1780 0.070 Uiso 1 1 calc R
C14 C 0.3069(6) 0.3665(2) 0.2201(2) 0.0542(9) Uani 1 1 d .
H14A H 0.4262 0.3577 0.2582 0.065 Uiso 1 1 calc R
C15 C 0.1111(6) 0.3643(2) 0.5514(2) 0.0480(9) Uani 1 1 d .
C16 C 0.2993(7) 0.4135(3) 0.5537(2) 0.0682(11) Uani 1 1 d .
H16A H 0.3952 0.4043 0.5137 0.082 Uiso 1 1 calc R
C17 C 0.3469(7) 0.4759(3) 0.6141(3) 0.0783(13) Uani 1 1 d .
H17A H 0.4770 0.5062 0.6155 0.094 Uiso 1 1 calc R
C18 C 0.2052(7) 0.4936(3) 0.6718(2) 0.0680(11) Uani 1 1 d .
H18A H 0.2355 0.5371 0.7111 0.082 Uiso 1 1 calc R
C19 C 0.0167(7) 0.4459(2) 0.6707(2) 0.0692(12) Uani 1 1 d .
H19A H -0.0793 0.4563 0.7104 0.083 Uiso 1 1 calc R
C20 C -0.0300(6) 0.3831(3) 0.6111(2) 0.0629(11) Uani 1 1 d .
H20A H -0.1593 0.3524 0.6106 0.075 Uiso 1 1 calc R

loop_
_atom_site_aniso_label
_atom_site_aniso_U_11
_atom_site_aniso_U_22
_atom_site_aniso_U_33
_atom_site_aniso_U_23
_atom_site_aniso_U_13
_atom_site_aniso_U_12
O 0.0667(16) 0.0394(13) 0.0532(15) 0.0032(11) 0.0068(12) 0.0089(11)
C1 0.0448(18) 0.0356(17) 0.0395(17) 0.0030(15) 0.0040(14) 0.0019(14)
C2 0.0480(19) 0.0444(18) 0.0398(18) 0.0007(16) 0.0081(14) 0.0060(15)
C3 0.062(2) 0.052(2) 0.043(2) -0.0016(17) 0.0138(17) -0.0131(17)
C4 0.074(3) 0.062(2) 0.048(2) 0.006(2) 0.0081(18) -0.004(2)
C5 0.076(3) 0.048(2) 0.058(2) 0.012(2) 0.014(2) 0.0007(19)
C6 0.063(3) 0.094(3) 0.063(3) 0.006(2) 0.011(2) -0.017(2)
C7 0.0487(19) 0.055(2) 0.050(2) 0.0021(18) 0.0012(15) 0.0050(17)
C8 0.056(2) 0.050(2) 0.0430(19) -0.0080(17) 0.0041(16) 0.0034(17)
C9 0.054(2) 0.054(2) 0.0300(16) -0.0043(16) 0.0086(14) 0.0047(17)
C10 0.066(2) 0.077(3) 0.048(2) 0.006(2) -0.0020(18) -0.017(2)
C11 0.074(3) 0.097(3) 0.051(2) 0.020(2) -0.005(2) -0.002(3)
C12 0.078(3) 0.059(2) 0.050(2) 0.012(2) 0.014(2) 0.009(2)
C13 0.074(3) 0.055(2) 0.047(2) -0.0011(19) 0.0136(19) -0.0037(19)
C14 0.051(2) 0.065(2) 0.046(2) -0.0070(19) -0.0008(16) 0.0004(18)
C15 0.061(2) 0.0470(19) 0.0365(18) -0.0016(16) 0.0076(16) -0.0011(17)
C16 0.081(3) 0.070(3) 0.056(2) -0.018(2) 0.020(2) -0.025(2)
C17 0.087(3) 0.077(3) 0.071(3) -0.014(3) 0.008(2) -0.030(2)
C18 0.102(3) 0.053(2) 0.049(2) -0.007(2) 0.001(2) 0.000(2)
C19 0.093(3) 0.064(3) 0.054(2) -0.012(2) 0.021(2) 0.004(2)
C20 0.068(2) 0.066(3) 0.057(2) -0.006(2) 0.0186(19) -0.0054(19)

loop_
_atom_type_symbol
_atom_type_description
_atom_type_scat_dispersion_real
_atom_type_scat_dispersion_imag
_atom_type_scat_source
C C 0.0033 0.0016 'International Tables Vol C Tables 4.2.6.8 and 6.1.1.4'
H H 0.0000 0.0000 'International Tables Vol C Tables 4.2.6.8 and 6.1.1.4'
O O 0.0106 0.0060 'International Tables Vol C Tables 4.2.6.8 and 6.1.1.4'

loop_
_geom_angle_atom_site_label_1
_geom_angle_atom_site_label_2
_geom_angle_atom_site_label_3
_geom_angle
C5 O C1 103.1(2)
O C1 C2 107.2(2)
O C1 C8 106.0(2)
C2 C1 C8 113.8(2)
O C1 C7 103.8(2)
C2 C1 C7 111.1(3)
C8 C1 C7 114.0(3)
C3 C2 C1 111.9(3)
C3 C2 H2A 109.2
C1 C2 H2A 109.2
C3 C2 H2B 109.2
C1 C2 H2B 109.2
H2A C2 H2B 107.9
C4 C3 C15 121.7(3)
C4 C3 C2 118.6(3)
C15 C3 C2 119.6(3)
C3 C4 C5 121.0(3)
C3 C4 H4A 119.5
C5 C4 H4A 119.5
O C5 C6 103.3(3)
O C5 C4 108.6(3)
C6 C5 C4 108.8(3)
O C5 H5A 111.9
C6 C5 H5A 111.9
C4 C5 H5A 111.9
C5 C6 C7 102.0(3)
C5 C6 H6A 111.4
C7 C6 H6A 111.4
C5 C6 H6B 111.4
C7 C6 H6B 111.4
H6A C6 H6B 109.2
C1 C7 C6 104.8(3)
C1 C7 H7A 110.8
C6 C7 H7A 110.8
C1 C7 H7B 110.8
C6 C7 H7B 110.8
H7A C7 H7B 108.9
C1 C8 C9 115.3(2)
C1 C8 H8A 108.4
C9 C8 H8A 108.4
C1 C8 H8B 108.4
C9 C8 H8B 108.4
H8A C8 H8B 107.5
C10 C9 C14 117.3(3)
C10 C9 C8 121.5(3)
C14 C9 C8 121.2(3)
C9 C10 C11 120.9(4)
C9 C10 H10A 119.6
C11 C10 H10A 119.6
C12 C11 C10 121.0(4)
C12 C11 H11A 119.5
C10 C11 H11A 119.5
C11 C12 C13 119.0(4)
C11 C12 H12A 120.5
C13 C12 H12A 120.5
C12 C13 C14 120.2(4)
C12 C13 H13A 119.9
C14 C13 H13A 119.9
C13 C14 C9 121.6(3)
C13 C14 H14A 119.2
C9 C14 H14A 119.2
C16 C15 C20 116.8(3)
C16 C15 C3 122.0(3)
C20 C15 C3 121.2(3)
C15 C16 C17 121.3(3)
C15 C16 H16A 119.3
C17 C16 H16A 119.3
C18 C17 C16 120.8(4)
C18 C17 H17A 119.6
C16 C17 H17A 119.6
C17 C18 C19 118.9(4)
C17 C18 H18A 120.5
C19 C18 H18A 120.5
C18 C19 C20 120.3(3)
C18 C19 H19A 119.8
C20 C19 H19A 119.8
C19 C20 C15 121.7(4)
C19 C20 H20A 119.1
C15 C20 H20A 119.1

loop_
_geom_bond_atom_site_label_1
_geom_bond_atom_site_label_2
_geom_bond_distance
O C5 1.434(4)
O C1 1.462(3)
C1 C2 1.521(4)
C1 C8 1.534(4)
C1 C7 1.536(4)
C2 C3 1.496(4)
C2 H2A 0.9700
C2 H2B 0.9700
C3 C4 1.366(4)
C3 C15 1.490(4)
C4 C5 1.525(5)
C4 H4A 0.9300
C5 C6 1.510(5)
C5 H5A 0.9800
C6 C7 1.538(5)
C6 H6A 0.9700
C6 H6B 0.9700
C7 H7A 0.9700
C7 H7B 0.9700
C8 C9 1.512(4)
C8 H8A 0.9700
C8 H8B 0.9700
C9 C10 1.384(5)
C9 C14 1.396(4)
C10 C11 1.383(5)
C10 H10A 0.9300
C11 C12 1.377(5)
C11 H11A 0.9300
C12 C13 1.371(5)
C12 H12A 0.9300
C13 C14 1.381(5)
C13 H13A 0.9300
C14 H14A 0.9300
C15 C16 1.388(5)
C15 C20 1.392(4)
C16 C17 1.380(5)
C16 H16A 0.9300
C17 C18 1.369(5)
C17 H17A 0.9300
C18 C19 1.378(5)
C18 H18A 0.9300
C19 C20 1.376(5)
C19 H19A 0.9300
C20 H20A 0.9300
